data_2232378
loop_
_publ_author_name
'Trunova, Olena K.'
'Dudko, Anatolij V.'
'Makotryk, Tamara O.'
'Osadcha, Olena V.'
'Pekhnyo, Vasily I.'
'Shovkova, Ganna V.'

_publ_section_title
;
 Poly[[diaqua[\m~5~-(<i>R</i>,<i>S</i>)-2-({2-[(1,2-dicarboxylatoethyl)amino]ethyl}amino)butanedioato]cobaltate(III)sodium]
 dihydrate]
;
_journal_coeditor_code LH5329
_journal_issue 11
_journal_name_full 'Acta Crystallographica Section E'
_journal_page_first m1547
_journal_page_last m1548
_journal_paper_doi 10.1107/S160053681104013X
_journal_volume 67
_journal_year 2011
_chemical_formula_iupac '[Co Na (C10 H12 N2 O8) (H2 O)2]2, 4H2 O'
_chemical_formula_moiety 'C20 H32 Co2 N4 Na2 O20, 4(H2 O)'
_chemical_formula_sum 'C20 H40 Co2 N4 Na2 O24'
_chemical_formula_weight 884.40
_chemical_name_systematic
;
Poly[[diaqua[\m~5~-(<i>R</i>,<i>S</i>)-2-({2-[(1,2-
dicarboxylatoethyl)amino]ethyl}amino)butanedioate]cobaltate(III)sodium]
dihydrate]
;
_space_group_IT_number 61
_symmetry_cell_setting orthorhombic
_symmetry_space_group_name_Hall '-P 2ac 2ab'
_symmetry_space_group_name_H-M 'P b c a'
_atom_sites_solution_hydrogens geom
_atom_sites_solution_primary direct
_atom_sites_solution_secondary difmap
_audit_creation_method SHELXL-97
_cell_angle_alpha 90.00
_cell_angle_beta 90.00
_cell_angle_gamma 90.00
_cell_formula_units_Z 4
_cell_length_a 10.0207(2)
_cell_length_b 15.6475(2)
_cell_length_c 20.3837(4)
_cell_measurement_reflns_used 4049
_cell_measurement_temperature 100(2)
_cell_measurement_theta_max 26.11
_cell_measurement_theta_min 2.60
_cell_volume 3196.14(10)
_computing_cell_refinement 'SAINT (Bruker, 2007)'
_computing_data_collection 'APEX2 (Bruker, 2007)'
_computing_data_reduction 'SAINT (Bruker, 2007)'
_computing_molecular_graphics 'DIAMOND (Brandenburg & Putz, 2010)'
_computing_publication_material 'publCIF (Westrip, 2010)'
_computing_structure_refinement 'SHELXL97 (Sheldrick, 2008)'
_computing_structure_solution 'SHELXTL (Sheldrick, 2008)'
_diffrn_ambient_temperature 100(2)
_diffrn_measured_fraction_theta_full 0.992
_diffrn_measured_fraction_theta_max 0.992
_diffrn_measurement_device_type 'Bruker SMART APEXII'
_diffrn_measurement_method '\f and \w'
_diffrn_radiation_monochromator graphite
_diffrn_radiation_source 'fine-focus sealed tube'
_diffrn_radiation_type MoK\a
_diffrn_radiation_wavelength 0.71073
_diffrn_reflns_av_R_equivalents 0.0421
_diffrn_reflns_av_sigmaI/netI 0.0441
_diffrn_reflns_limit_h_max 12
_diffrn_reflns_limit_h_min -7
_diffrn_reflns_limit_k_max 19
_diffrn_reflns_limit_k_min -19
_diffrn_reflns_limit_l_max 21
_diffrn_reflns_limit_l_min -25
_diffrn_reflns_number 11219
_diffrn_reflns_theta_full 26.13
_diffrn_reflns_theta_max 26.13
_diffrn_reflns_theta_min 2.00
_exptl_absorpt_coefficient_mu 1.172
_exptl_absorpt_correction_T_max 0.8625
_exptl_absorpt_correction_T_min 0.7055
_exptl_absorpt_correction_type numerical
_exptl_absorpt_process_details '(SADABS; Sheldrick, 1996)'
_exptl_crystal_colour violet
_exptl_crystal_density_diffrn 1.838
_exptl_crystal_density_method 'not measured'
_exptl_crystal_description diamond
_exptl_crystal_F_000 1824
_exptl_crystal_size_max 0.32
_exptl_crystal_size_mid 0.28
_exptl_crystal_size_min 0.13
_refine_diff_density_max 0.342
_refine_diff_density_min -0.495
_refine_ls_extinction_method none
_refine_ls_goodness_of_fit_ref 0.967
_refine_ls_hydrogen_treatment mixed
_refine_ls_matrix_type full
_refine_ls_number_parameters 265
_refine_ls_number_reflns 3161
_refine_ls_number_restraints 1
_refine_ls_restrained_S_all 0.967
_refine_ls_R_factor_all 0.0397
_refine_ls_R_factor_gt 0.0293
_refine_ls_shift/su_max 0.000
_refine_ls_shift/su_mean 0.000
_refine_ls_structure_factor_coef Fsqd
_refine_ls_weighting_details 'calc w=1/[\s^2^(Fo^2^)+(0.0324P)^2^] where P=(Fo^2^+2Fc^2^)/3'
_refine_ls_weighting_scheme calc
_refine_ls_wR_factor_gt 0.0621
_refine_ls_wR_factor_ref 0.0649
_reflns_number_gt 2549
_reflns_number_total 3161
_reflns_threshold_expression I>2\s(I)
_cod_data_source_file lh5329.cif
_cod_data_source_block I
_cod_depositor_comments
;

2019-10-28
Z value and formula fixed to values more according to usual
chemical conventions.                 miguel
;
_cod_original_formula_sum 'C10 H20 Co N2 Na O12'
_cod_original_formula_weight 442.20
_cod_original_formula_moiety 'C10 H16 Co N2 Na O10, 2(H2 O)'
_cod_original_formula_iupac '[Co Na (C10 H12 N2 O8) (H2 O)2], 2H2 O'
_cod_original_formula_units_Z 8
_cod_database_code 2232378
_cod_database_fobs_code 2232378

loop_
_symmetry_equiv_pos_as_xyz
'x, y, z'
'-x+1/2, -y, z+1/2'
'-x, y+1/2, -z+1/2'
'x+1/2, -y+1/2, -z'
'-x, -y, -z'
'x-1/2, y, -z-1/2'
'x, -y-1/2, z-1/2'
'-x-1/2, y-1/2, z'

loop_
_atom_site_type_symbol
_atom_site_label
_atom_site_fract_x
_atom_site_fract_y
_atom_site_fract_z
_atom_site_U_iso_or_equiv
_atom_site_adp_type
_atom_site_calc_flag
_atom_site_refinement_flags
_atom_site_occupancy
_atom_site_symmetry_multiplicity
Co Co1 0.09689(3) 0.387117(14) 0.083088(13) 0.00826(9) Uani d . 1 1
Na Na1 0.39217(9) 0.53940(5) 0.21505(4) 0.0178(2) Uani d . 1 1
C C1 0.1871(2) 0.38312(11) -0.04223(10) 0.0104(4) Uani d . 1 1
C C2 0.0531(2) 0.33752(11) -0.04526(9) 0.0100(4) Uani d . 1 1
H H2 0.0712 0.2749 -0.0414 0.012 Uiso calc R 1 1
C C3 -0.1234(2) 0.29948(11) 0.03843(10) 0.0120(5) Uani d . 1 1
H H3A -0.0830 0.2418 0.0400 0.014 Uiso calc R 1 1
H H3B -0.2034 0.2975 0.0099 0.014 Uiso calc R 1 1
C C4 -0.1601(2) 0.32957(12) 0.10675(10) 0.0130(5) Uani d . 1 1
H H4A -0.2192 0.3801 0.1038 0.016 Uiso calc R 1 1
H H4B -0.2088 0.2838 0.1302 0.016 Uiso calc R 1 1
C C5 0.0280(2) 0.28136(11) 0.18052(10) 0.0111(4) Uani d . 1 1
H H5 -0.0412 0.2455 0.2027 0.013 Uiso calc R 1 1
C C6 0.1054(2) 0.22824(12) 0.13122(10) 0.0118(4) Uani d . 1 1
C C7 0.1248(2) 0.31881(11) 0.23126(10) 0.0123(5) Uani d . 1 1
H H7A 0.0714 0.3483 0.2653 0.015 Uiso calc R 1 1
H H7B 0.1714 0.2707 0.2529 0.015 Uiso calc R 1 1
C C8 0.2302(2) 0.38128(11) 0.20641(10) 0.0124(5) Uani d . 1 1
C C9 0.0287(2) 0.55445(11) 0.13005(10) 0.0106(4) Uani d . 1 1
C C10 0.0175(2) 0.64820(11) 0.11074(10) 0.0111(4) Uani d . 1 1
H H10A 0.1083 0.6729 0.1082 0.013 Uiso calc R 1 1
H H10B -0.0317 0.6792 0.1455 0.013 Uiso calc R 1 1
N N1 -0.02558(17) 0.36314(9) 0.01328(8) 0.0087(4) Uani d . 1 1
H H1N -0.065(2) 0.4093(12) 0.0043(10) 0.010 Uiso d . 1 1
N N2 -0.03629(17) 0.35219(10) 0.14370(8) 0.0102(4) Uani d . 1 1
H H2N -0.057(2) 0.3904(12) 0.1691(11) 0.012 Uiso d . 1 1
O O1 0.22354(14) 0.41008(8) 0.01494(6) 0.0105(3) Uani d . 1 1
O O2 0.25654(16) 0.39053(8) -0.09163(7) 0.0163(3) Uani d . 1 1
O O3 0.15026(14) 0.27071(7) 0.08149(6) 0.0113(3) Uani d . 1 1
O O4 0.12621(15) 0.15144(8) 0.14003(7) 0.0158(3) Uani d . 1 1
O O5 0.22710(14) 0.41130(8) 0.14795(7) 0.0119(3) Uani d . 1 1
O O6 0.31703(15) 0.40383(8) 0.24573(7) 0.0184(4) Uani d . 1 1
O O7 0.04285(14) 0.50388(7) 0.08043(6) 0.0107(3) Uani d . 1 1
O O8 0.02390(15) 0.53288(8) 0.18835(7) 0.0156(3) Uani d . 1 1
O O9 0.56412(18) 0.49111(10) 0.15130(8) 0.0245(4) Uani d . 1 1
H H91 0.537(3) 0.4471(15) 0.1319(11) 0.037 Uiso d D 1 1
H H92 0.605(3) 0.5215(16) 0.1272(14) 0.037 Uiso d . 1 1
O O10 0.22692(18) 0.62299(10) 0.26905(8) 0.0214(4) Uani d . 1 1
H H101 0.162(3) 0.5949(15) 0.2558(12) 0.032 Uiso d . 1 1
H H102 0.229(3) 0.6165(15) 0.3088(13) 0.032 Uiso d . 1 1
O O11 0.49078(18) 0.36011(9) 0.06961(9) 0.0253(4) Uani d . 1 1
H H111 0.415(3) 0.3726(17) 0.0657(14) 0.038 Uiso d . 1 1
H H112 0.539(3) 0.3836(15) 0.0329(11) 0.038 Uiso d D 1 1
O O12 0.33610(19) 0.57331(10) 0.01853(8) 0.0241(4) Uani d . 1 1
H H121 0.320(3) 0.5253(16) 0.0228(13) 0.036 Uiso d . 1 1
H H122 0.348(3) 0.5872(17) 0.0539(14) 0.036 Uiso d . 1 1

loop_
_atom_site_aniso_label
_atom_site_aniso_U_11
_atom_site_aniso_U_22
_atom_site_aniso_U_33
_atom_site_aniso_U_12
_atom_site_aniso_U_13
_atom_site_aniso_U_23
Co1 0.00957(17) 0.00764(12) 0.00757(14) 0.00002(11) -0.00016(12) 0.00084(11)
Na1 0.0234(5) 0.0147(4) 0.0153(4) 0.0012(4) 0.0001(4) 0.0032(3)
C1 0.0113(12) 0.0080(8) 0.0119(10) 0.0028(8) -0.0009(9) 0.0029(8)
C2 0.0141(12) 0.0078(8) 0.0082(10) 0.0000(8) 0.0013(9) -0.0007(8)
C3 0.0110(12) 0.0123(8) 0.0126(11) -0.0031(8) -0.0009(9) 0.0017(8)
C4 0.0081(12) 0.0163(9) 0.0145(11) -0.0004(9) -0.0002(9) 0.0017(8)
C5 0.0118(12) 0.0109(8) 0.0105(10) 0.0002(8) -0.0009(9) 0.0036(8)
C6 0.0103(12) 0.0137(9) 0.0114(10) -0.0008(9) -0.0040(9) 0.0008(8)
C7 0.0142(13) 0.0125(9) 0.0103(10) 0.0026(9) -0.0011(9) -0.0008(8)
C8 0.0142(13) 0.0097(8) 0.0134(11) 0.0043(8) -0.0005(10) 0.0002(8)
C9 0.0048(12) 0.0128(9) 0.0143(11) -0.0016(8) -0.0008(9) 0.0000(8)
C10 0.0135(13) 0.0106(9) 0.0092(10) -0.0004(8) 0.0006(9) -0.0007(8)
N1 0.0099(10) 0.0072(7) 0.0089(9) 0.0014(7) -0.0001(7) 0.0011(7)
N2 0.0103(10) 0.0099(7) 0.0104(9) 0.0017(7) -0.0001(8) -0.0010(7)
O1 0.0091(8) 0.0117(6) 0.0107(7) -0.0014(6) 0.0005(6) 0.0008(6)
O2 0.0159(9) 0.0223(7) 0.0107(8) -0.0029(6) 0.0031(7) -0.0004(6)
O3 0.0126(8) 0.0099(6) 0.0114(7) 0.0018(6) 0.0007(6) 0.0014(6)
O4 0.0241(10) 0.0095(6) 0.0138(8) 0.0018(6) -0.0011(7) 0.0015(6)
O5 0.0116(9) 0.0137(6) 0.0103(7) -0.0014(6) -0.0021(6) 0.0013(6)
O6 0.0203(9) 0.0198(7) 0.0153(8) -0.0051(6) -0.0078(7) 0.0024(6)
O7 0.0138(8) 0.0086(6) 0.0097(7) 0.0011(6) -0.0005(6) 0.0008(6)
O8 0.0229(10) 0.0156(6) 0.0083(7) 0.0033(6) 0.0017(7) 0.0016(6)
O9 0.0310(12) 0.0211(8) 0.0214(9) -0.0064(7) 0.0051(8) -0.0005(7)
O10 0.0232(10) 0.0246(8) 0.0163(8) -0.0030(7) -0.0002(8) 0.0023(7)
O11 0.0174(10) 0.0180(7) 0.0405(11) 0.0026(7) 0.0020(9) -0.0021(7)
O12 0.0380(12) 0.0140(7) 0.0202(9) -0.0057(7) -0.0033(9) 0.0003(7)

loop_
_atom_type_symbol
_atom_type_description
_atom_type_scat_dispersion_real
_atom_type_scat_dispersion_imag
_atom_type_scat_source
C C 0.0033 0.0016 'International Tables Vol C Tables 4.2.6.8 and 6.1.1.4'
H H 0.0000 0.0000 'International Tables Vol C Tables 4.2.6.8 and 6.1.1.4'
N N 0.0061 0.0033 'International Tables Vol C Tables 4.2.6.8 and 6.1.1.4'
O O 0.0106 0.0060 'International Tables Vol C Tables 4.2.6.8 and 6.1.1.4'
Na Na 0.0362 0.0249 'International Tables Vol C Tables 4.2.6.8 and 6.1.1.4'
Co Co 0.3494 0.9721 'International Tables Vol C Tables 4.2.6.8 and 6.1.1.4'

loop_
_geom_angle_atom_site_label_1
_geom_angle_atom_site_label_2
_geom_angle_atom_site_label_3
_geom_angle_site_symmetry_1
_geom_angle_site_symmetry_3
_geom_angle
O5 Co1 O3 . . 90.55(6)
O5 Co1 N2 . . 95.02(7)
O3 Co1 N2 . . 86.16(6)
O5 Co1 O7 . . 91.37(6)
O3 Co1 O7 . . 177.39(6)
N2 Co1 O7 . . 95.43(6)
O5 Co1 O1 . . 90.70(6)
O3 Co1 O1 . . 88.91(6)
N2 Co1 O1 . . 172.47(6)
O7 Co1 O1 . . 89.30(5)
O5 Co1 N1 . . 176.22(7)
O3 Co1 N1 . . 88.84(6)
N2 Co1 N1 . . 88.66(7)
O7 Co1 N1 . . 89.12(6)
O1 Co1 N1 . . 85.56(7)
O9 Na1 O4 . 8_665 86.29(6)
O9 Na1 O6 . . 95.44(6)
O4 Na1 O6 8_665 . 146.32(6)
O9 Na1 O8 . 6_656 92.19(6)
O4 Na1 O8 8_665 6_656 128.32(6)
O6 Na1 O8 . 6_656 85.30(5)
O9 Na1 O10 . . 165.64(6)
O4 Na1 O10 8_665 . 80.52(6)
O6 Na1 O10 . . 98.69(6)
O8 Na1 O10 6_656 . 91.54(6)
O9 Na1 O5 . . 86.23(5)
O4 Na1 O5 8_665 . 99.39(5)
O6 Na1 O5 . . 47.42(5)
O8 Na1 O5 6_656 . 132.10(5)
O10 Na1 O5 . . 101.46(6)
O9 Na1 H101 . . 163.8(6)
O4 Na1 H101 8_665 . 83.6(5)
O6 Na1 H101 . . 86.1(5)
O8 Na1 H101 6_656 . 104.0(6)
O10 Na1 H101 . . 18.5(5)
O5 Na1 H101 . . 83.0(6)
O2 C1 O1 . . 123.23(19)
O2 C1 C2 . . 120.69(18)
O1 C1 C2 . . 116.04(17)
N1 C2 C1 . . 108.02(15)
N1 C2 C10 . 5_565 114.61(16)
C1 C2 C10 . 5_565 112.07(16)
N1 C2 H2 . . 107.3
C1 C2 H2 . . 107.3
C10 C2 H2 5_565 . 107.3
N1 C3 C4 . . 105.57(15)
N1 C3 H3A . . 110.6
C4 C3 H3A . . 110.6
N1 C3 H3B . . 110.6
C4 C3 H3B . . 110.6
H3A C3 H3B . . 108.8
N2 C4 C3 . . 109.59(17)
N2 C4 H4A . . 109.8
C3 C4 H4A . . 109.8
N2 C4 H4B . . 109.8
C3 C4 H4B . . 109.8
H4A C4 H4B . . 108.2
N2 C5 C6 . . 107.20(16)
N2 C5 C7 . . 109.25(15)
C6 C5 C7 . . 109.43(17)
N2 C5 H5 . . 110.3
C6 C5 H5 . . 110.3
C7 C5 H5 . . 110.3
O4 C6 O3 . . 123.80(19)
O4 C6 C5 . . 121.60(18)
O3 C6 C5 . . 114.56(15)
C8 C7 C5 . . 117.30(17)
C8 C7 H7A . . 108.0
C5 C7 H7A . . 108.0
C8 C7 H7B . . 108.0
C5 C7 H7B . . 108.0
H7A C7 H7B . . 107.2
O6 C8 O5 . . 121.08(19)
O6 C8 C7 . . 117.10(18)
O5 C8 C7 . . 121.79(18)
O8 C9 O7 . . 126.13(17)
O8 C9 C10 . . 120.57(17)
O7 C9 C10 . . 113.31(16)
C9 C10 C2 . 5_565 113.63(15)
C9 C10 H10A . . 108.8
C2 C10 H10A 5_565 . 108.8
C9 C10 H10B . . 108.8
C2 C10 H10B 5_565 . 108.8
H10A C10 H10B . . 107.7
C2 N1 C3 . . 116.47(14)
C2 N1 Co1 . . 108.02(12)
C3 N1 Co1 . . 107.29(12)
C2 N1 H1N . . 107.7(15)
C3 N1 H1N . . 109.9(14)
Co1 N1 H1N . . 107.0(14)
C5 N2 C4 . . 115.98(15)
C5 N2 Co1 . . 103.81(12)
C4 N2 Co1 . . 108.90(13)
C5 N2 H2N . . 109.7(15)
C4 N2 H2N . . 106.2(16)
Co1 N2 H2N . . 112.4(15)
C1 O1 Co1 . . 113.93(13)
C6 O3 Co1 . . 112.44(12)
C6 O4 Na1 . 8_655 144.52(14)
C8 O5 Co1 . . 126.31(13)
C8 O5 Na1 . . 78.66(11)
Co1 O5 Na1 . . 148.08(6)
C8 O6 Na1 . . 108.23(12)
C9 O7 Co1 . . 126.58(12)
C9 O8 Na1 . 6_556 143.85(14)
Na1 O9 H91 . . 107.0(17)
Na1 O9 H92 . . 122.9(19)
H91 O9 H92 . . 111(2)
Na1 O10 H101 . . 95.7(18)
Na1 O10 H102 . . 112.1(18)
H101 O10 H102 . . 106(3)
H111 O11 H112 . . 108(3)
H121 O12 H122 . . 102(3)

loop_
_geom_bond_atom_site_label_1
_geom_bond_atom_site_label_2
_geom_bond_site_symmetry_2
_geom_bond_distance
Co1 O5 . 1.8957(14)
Co1 O3 . 1.8987(12)
Co1 N2 . 1.8990(17)
Co1 O7 . 1.9064(12)
Co1 O1 . 1.9155(13)
Co1 N1 . 1.9161(17)
Na1 O9 . 2.2866(19)
Na1 O4 8_665 2.3336(15)
Na1 O6 . 2.3363(15)
Na1 O8 6_656 2.3728(16)
Na1 O10 . 2.3800(19)
Na1 O5 . 2.9368(15)
Na1 H101 . 2.60(3)
C1 O2 . 1.229(2)
C1 O1 . 1.292(2)
C1 C2 . 1.522(3)
C2 N1 . 1.485(2)
C2 C10 5_565 1.527(3)
C2 H2 . 1.0000
C3 N1 . 1.489(2)
C3 C4 . 1.515(3)
C3 H3A . 0.9900
C3 H3B . 0.9900
C4 N2 . 1.494(3)
C4 H4A . 0.9900
C4 H4B . 0.9900
C5 N2 . 1.486(2)
C5 C6 . 1.517(3)
C5 C7 . 1.534(3)
C5 H5 . 1.0000
C6 O4 . 1.233(2)
C6 O3 . 1.293(2)
C7 C8 . 1.526(3)
C7 H7A . 0.9900
C7 H7B . 0.9900
C8 O6 . 1.234(2)
C8 O5 . 1.281(2)
C9 O8 . 1.236(2)
C9 O7 . 1.292(2)
C9 C10 . 1.523(2)
C10 C2 5_565 1.527(3)
C10 H10A . 0.9900
C10 H10B . 0.9900
N1 H1N . 0.84(2)
N2 H2N . 0.82(2)
O4 Na1 8_655 2.3336(15)
O8 Na1 6_556 2.3728(16)
O9 H91 . 0.84(2)
O9 H92 . 0.80(3)
O10 H101 . 0.83(2)
O10 H102 . 0.82(3)
O11 H111 . 0.79(3)
O11 H112 . 0.96(3)
O12 H121 . 0.77(3)
O12 H122 . 0.76(3)

loop_
_geom_hbond_atom_site_label_D
_geom_hbond_atom_site_label_H
_geom_hbond_atom_site_label_A
_geom_hbond_site_symmetry_A
_geom_hbond_distance_DH
_geom_hbond_distance_HA
_geom_hbond_distance_DA
_geom_hbond_angle_DHA
N1 H1N O7 5_565 0.84(2) 2.21(2) 2.830(2) 130.6(18)
N2 H2N O6 6_556 0.82(2) 2.16(2) 2.809(2) 137.0(18)
O9 H91 O11 . 0.84(2) 1.92(2) 2.741(2) 166(2)
O9 H92 O2 5_665 0.80(3) 2.08(3) 2.853(2) 162(3)
O10 H101 O8 . 0.83(2) 2.18(3) 2.972(2) 160(2)
O10 H102 O2 2_565 0.82(3) 2.04(3) 2.853(2) 175(3)
O11 H111 O1 . 0.79(3) 2.26(3) 3.004(2) 158(3)
O11 H112 O12 5_665 0.96(3) 1.77(3) 2.706(3) 164(2)
O12 H121 O1 . 0.77(3) 2.05(3) 2.793(2) 161(3)
O12 H122 O4 8_665 0.76(3) 2.04(3) 2.788(2) 167(3)

loop_
_geom_torsion_atom_site_label_1
_geom_torsion_atom_site_label_2
_geom_torsion_atom_site_label_3
_geom_torsion_atom_site_label_4
_geom_torsion_site_symmetry_1
_geom_torsion_site_symmetry_4
_geom_torsion
O2 C1 C2 N1 . . -161.41(17)
O1 C1 C2 N1 . . 20.9(2)
O2 C1 C2 C10 . 5_565 -34.2(2)
O1 C1 C2 C10 . 5_565 148.05(16)
N1 C3 C4 N2 . . -46.74(19)
N2 C5 C6 O4 . . -152.14(19)
C7 C5 C6 O4 . . 89.5(2)
N2 C5 C6 O3 . . 30.1(2)
C7 C5 C6 O3 . . -88.3(2)
N2 C5 C7 C8 . . -53.7(2)
C6 C5 C7 C8 . . 63.4(2)
C5 C7 C8 O6 . . -172.07(17)
C5 C7 C8 O5 . . 10.0(3)
O8 C9 C10 C2 . 5_565 -146.6(2)
O7 C9 C10 C2 . 5_565 33.4(2)
C1 C2 N1 C3 . . -150.78(16)
C10 C2 N1 C3 5_565 . 83.5(2)
C1 C2 N1 Co1 . . -30.05(16)
C10 C2 N1 Co1 5_565 . -155.76(12)
C4 C3 N1 C2 . . 164.59(16)
C4 C3 N1 Co1 . . 43.47(17)
O3 Co1 N1 C2 . . -64.06(11)
N2 Co1 N1 C2 . . -150.24(12)
O7 Co1 N1 C2 . . 114.30(11)
O1 Co1 N1 C2 . . 24.94(11)
O3 Co1 N1 C3 . . 62.25(12)
N2 Co1 N1 C3 . . -23.93(12)
O7 Co1 N1 C3 . . -119.39(12)
O1 Co1 N1 C3 . . 151.24(12)
C6 C5 N2 C4 . . 78.7(2)
C7 C5 N2 C4 . . -162.84(17)
C6 C5 N2 Co1 . . -40.72(17)
C7 C5 N2 Co1 . . 77.76(16)
C3 C4 N2 C5 . . -88.7(2)
C3 C4 N2 Co1 . . 27.91(17)
O5 Co1 N2 C5 . . -57.29(12)
O3 Co1 N2 C5 . . 32.93(12)
O7 Co1 N2 C5 . . -149.15(12)
N1 Co1 N2 C5 . . 121.86(12)
O5 Co1 N2 C4 . . 178.59(11)
O3 Co1 N2 C4 . . -91.20(12)
O7 Co1 N2 C4 . . 86.72(12)
O2 C1 O1 Co1 . . -178.47(14)
C2 C1 O1 Co1 . . -0.80(19)
O5 Co1 O1 C1 . . 165.23(12)
O3 Co1 O1 C1 . . 74.69(13)
O7 Co1 O1 C1 . . -103.41(13)
N1 Co1 O1 C1 . . -14.24(13)
O4 C6 O3 Co1 . . 179.19(16)
C5 C6 O3 Co1 . . -3.1(2)
O5 Co1 O3 C6 . . 76.97(13)
N2 Co1 O3 C6 . . -18.03(14)
O1 Co1 O3 C6 . . 167.66(13)
N1 Co1 O3 C6 . . -106.76(14)
O3 C6 O4 Na1 . 8_655 169.60(14)
C5 C6 O4 Na1 . 8_655 -7.9(4)
O6 C8 O5 Co1 . . -177.17(13)
C7 C8 O5 Co1 . . 0.7(3)
O6 C8 O5 Na1 . . -19.22(17)
C7 C8 O5 Na1 . . 158.64(18)
O3 Co1 O5 C8 . . -64.38(16)
N2 Co1 O5 C8 . . 21.81(16)
O7 Co1 O5 C8 . . 117.39(15)
O1 Co1 O5 C8 . . -153.29(15)
O3 Co1 O5 Na1 . . 159.72(13)
N2 Co1 O5 Na1 . . -114.09(13)
O7 Co1 O5 Na1 . . -18.51(13)
O1 Co1 O5 Na1 . . 70.80(13)
O9 Na1 O5 C8 . . 112.60(12)
O4 Na1 O5 C8 8_665 . -161.79(12)
O6 Na1 O5 C8 . . 11.67(11)
O8 Na1 O5 C8 6_656 . 23.07(14)
O10 Na1 O5 C8 . . -79.65(12)
O9 Na1 O5 Co1 . . -102.28(13)
O4 Na1 O5 Co1 8_665 . -16.67(14)
O6 Na1 O5 Co1 . . 156.79(15)
O8 Na1 O5 Co1 6_656 . 168.18(11)
O10 Na1 O5 Co1 . . 65.47(14)
O5 C8 O6 Na1 . . 25.3(2)
C7 C8 O6 Na1 . . -152.67(13)
O9 Na1 O6 C8 . . -92.30(14)
O4 Na1 O6 C8 8_665 . -0.8(2)
O8 Na1 O6 C8 6_656 . 175.94(14)
O10 Na1 O6 C8 . . 85.10(14)
O5 Na1 O6 C8 . . -12.52(12)
O8 C9 O7 Co1 . . -14.0(3)
C10 C9 O7 Co1 . . 165.99(13)
O5 Co1 O7 C9 . . -40.90(16)
N2 Co1 O7 C9 . . 54.28(17)
O1 Co1 O7 C9 . . -131.58(16)
N1 Co1 O7 C9 . . 142.85(17)
O7 C9 O8 Na1 . 6_556 -123.2(2)
C10 C9 O8 Na1 . 6_556 56.8(3)
